data_4066331
loop_
_publ_author_name
'Kim, Sung-Kwan'
'Kim, Tae-Jin'
'Chung, Jae-Ho'
'Hahn, Tak-Kyu'
'Chae, Sung-Soek'
'Lee, Ho-Seong'
'Cheong, Minserk'
'Kang, Sang Ook'

_publ_section_title
;
 Bimetallic Ethylene Tetramerization Catalysts Derived from Chiral DPPDME
 Ligands: Syntheses, Structural Characterizations, and Catalytic
 Performance of [(DPPDME)CrCl3]2(DPPDME =S,S- andR,R-chiraphos
 andmeso-achiraphos)
;
_journal_issue 22
_journal_name_full Organometallics
_journal_page_first 5805
_journal_paper_doi 10.1021/om100400b
_journal_volume 29
_journal_year 2010
_chemical_formula_sum 'C56 H56 Cl6 Cr2 P4'
_chemical_formula_weight 1169.59
_chemical_name_systematic
;
 ?
;
_space_group_IT_number 178
_symmetry_space_group_name_Hall 'P 61 2 (0 0 5)'
_symmetry_space_group_name_H-M 'P 61 2 2'
_atom_sites_solution_hydrogens geom
_atom_sites_solution_primary direct
_atom_sites_solution_secondary difmap
_audit_creation_method SHELXL-97
_cell_angle_alpha 90.00
_cell_angle_beta 90.00
_cell_angle_gamma 120.00
_cell_formula_units_Z 6
_cell_length_a 11.0901(6)
_cell_length_b 11.0901(6)
_cell_length_c 87.205(9)
_cell_measurement_temperature 233(2)
_cell_volume 9288.4(12)
_computing_structure_refinement 'SHELXL-97 (Sheldrick, 1997)'
_diffrn_ambient_temperature 233(2)
_diffrn_measured_fraction_theta_full 0.999
_diffrn_measured_fraction_theta_max 0.999
_diffrn_radiation_monochromator graphite
_diffrn_radiation_source 'fine-focus sealed tube'
_diffrn_radiation_type MoK\a
_diffrn_radiation_wavelength 0.71073
_diffrn_reflns_av_R_equivalents 0.2076
_diffrn_reflns_av_sigmaI/netI 0.1226
_diffrn_reflns_limit_h_max 12
_diffrn_reflns_limit_h_min -14
_diffrn_reflns_limit_k_max 14
_diffrn_reflns_limit_k_min -13
_diffrn_reflns_limit_l_max 115
_diffrn_reflns_limit_l_min -102
_diffrn_reflns_number 67749
_diffrn_reflns_theta_full 28.31
_diffrn_reflns_theta_max 28.31
_diffrn_reflns_theta_min 1.40
_exptl_absorpt_coefficient_mu 0.746
_exptl_absorpt_correction_T_max 0.9744
_exptl_absorpt_correction_T_min 0.9427
_exptl_crystal_density_diffrn 1.255
_exptl_crystal_density_method 'not measured'
_exptl_crystal_F_000 3612
_exptl_crystal_size_max 0.08
_exptl_crystal_size_mid 0.07
_exptl_crystal_size_min 0.04
_refine_diff_density_max 1.452
_refine_diff_density_min -1.358
_refine_diff_density_rms 0.541
_refine_ls_abs_structure_details 'Flack H D (1983), Acta Cryst. A39, 876-881'
_refine_ls_abs_structure_Flack 0.10(7)
_refine_ls_extinction_coef 0.029(2)
_refine_ls_extinction_expression Fc^*^=kFc[1+0.001xFc^2^\l^3^/sin(2\q)]^-1/4^
_refine_ls_extinction_method SHELXL
_refine_ls_goodness_of_fit_ref 0.955
_refine_ls_hydrogen_treatment mixed
_refine_ls_matrix_type full
_refine_ls_number_parameters 311
_refine_ls_number_reflns 7707
_refine_ls_number_restraints 0
_refine_ls_restrained_S_all 0.955
_refine_ls_R_factor_all 0.1477
_refine_ls_R_factor_gt 0.1149
_refine_ls_shift/su_max 0.002
_refine_ls_shift/su_mean 0.000
_refine_ls_structure_factor_coef Fsqd
_refine_ls_weighting_details 'calc w=1/[\s^2^(Fo^2^)+(0.2000P)^2^+0.0000P] where P=(Fo^2^+2Fc^2^)/3'
_refine_ls_weighting_scheme calc
_refine_ls_wR_factor_gt 0.2732
_refine_ls_wR_factor_ref 0.2947
_reflns_number_gt 4701
_reflns_number_total 7707
_reflns_threshold_expression >2sigma(I)
_cod_data_source_file om100400b_si_003.cif
_cod_data_source_block complex_10
_cod_database_code 4066331

loop_
_symmetry_equiv_pos_as_xyz
'x, y, z'
'x-y, x, z+1/6'
'-y, x-y, z+1/3'
'-x, -y, z+1/2'
'-x+y, -x, z+2/3'
'y, -x+y, z+5/6'
'-y, -x, -z+5/6'
'x-y, -y, -z'
'x, x-y, -z+1/6'
'y, x, -z+1/3'
'-x+y, y, -z+1/2'
'-x, -x+y, -z+2/3'

loop_
_atom_site_label
_atom_site_type_symbol
_atom_site_fract_x
_atom_site_fract_y
_atom_site_fract_z
_atom_site_U_iso_or_equiv
_atom_site_adp_type
_atom_site_occupancy
_atom_site_symmetry_multiplicity
_atom_site_calc_flag
_atom_site_refinement_flags
Cr Cr 0.57440(13) -0.06597(13) 0.019074(13) 0.0366(4) Uani 1 1 d .
Cl1 Cl 0.4803(2) -0.2961(2) 0.01241(2) 0.0460(5) Uani 1 1 d .
Cl2 Cl 0.7490(2) 0.0000 0.0000 0.0374(6) Uani 1 2 d S
Cl3 Cl 0.4624(2) 0.0000 0.0000 0.0392(6) Uani 1 2 d S
Cl4 Cl 0.4007(2) -0.1132(2) 0.03653(3) 0.0495(6) Uani 1 1 d .
P1 P 0.7254(2) -0.0934(2) 0.03789(2) 0.0421(5) Uani 1 1 d .
P2 P 0.6823(2) 0.1671(2) 0.03200(2) 0.0404(5) Uani 1 1 d .
C1 C 0.8031(10) 0.0597(9) 0.05164(9) 0.049(2) Uani 1 1 d .
H1 H 0.8908 0.1304 0.0467 0.059 Uiso 1 1 calc R
C2 C 0.7106(10) 0.1253(10) 0.05207(9) 0.051(2) Uani 1 1 d .
H2 H 0.6189 0.0544 0.0562 0.061 Uiso 1 1 calc R
C3 C 0.7685(13) 0.2517(10) 0.06286(11) 0.067(3) Uani 1 1 d .
H3A H 0.7580 0.2204 0.0734 0.100 Uiso 1 1 calc R
H3B H 0.7177 0.3009 0.0613 0.100 Uiso 1 1 calc R
H3C H 0.8663 0.3136 0.0606 0.100 Uiso 1 1 calc R
C4 C 0.8468(15) 0.0332(12) 0.06759(11) 0.079(4) Uani 1 1 d .
H4A H 0.8973 0.1206 0.0731 0.119 Uiso 1 1 calc R
H4B H 0.9061 -0.0073 0.0663 0.119 Uiso 1 1 calc R
H4C H 0.7644 -0.0304 0.0734 0.119 Uiso 1 1 calc R
C5 C 0.8741(10) -0.0950(9) 0.02912(12) 0.055(2) Uani 1 1 d .
C6 C 1.0099(11) -0.0050(12) 0.03213(11) 0.060(2) Uani 1 1 d .
H6 H 1.0339 0.0692 0.0390 0.072 Uiso 1 1 calc R
C7 C 1.1178(11) -0.0213(11) 0.02506(11) 0.063(3) Uani 1 1 d .
H7 H 1.2114 0.0377 0.0278 0.075 Uiso 1 1 calc R
C8 C 1.0844(12) -0.1212(11) 0.01448(12) 0.062(3) Uani 1 1 d .
H8 H 1.1544 -0.1287 0.0092 0.074 Uiso 1 1 calc R
C9 C 0.9519(12) -0.2086(13) 0.01164(15) 0.076(3) Uani 1 1 d .
H9 H 0.9306 -0.2823 0.0048 0.091 Uiso 1 1 calc R
C10 C 0.8403(11) -0.2001(11) 0.01799(11) 0.059(2) Uani 1 1 d .
H10 H 0.7477 -0.2609 0.0150 0.070 Uiso 1 1 calc R
C11 C 0.6533(10) -0.2414(8) 0.05110(11) 0.053(2) Uani 1 1 d .
C12 C 0.7220(12) -0.3147(12) 0.05269(10) 0.065(3) Uani 1 1 d .
H12 H 0.7996 -0.2947 0.0466 0.078 Uiso 1 1 calc R
C13 C 0.6708(13) -0.4248(11) 0.06418(12) 0.072(3) Uani 1 1 d .
H13 H 0.7178 -0.4738 0.0663 0.086 Uiso 1 1 calc R
C14 C 0.5515(12) -0.4538(11) 0.07177(12) 0.070(3) Uani 1 1 d .
H14 H 0.5173 -0.5242 0.0793 0.084 Uiso 1 1 calc R
C15 C 0.4824(17) -0.3889(14) 0.06921(16) 0.095(4) Uani 1 1 d .
H15 H 0.4013 -0.4126 0.0749 0.114 Uiso 1 1 calc R
C16 C 0.5288(13) -0.2837(11) 0.05803(13) 0.073(3) Uani 1 1 d .
H16 H 0.4745 -0.2433 0.0554 0.087 Uiso 1 1 calc R
C17 C 0.5673(9) 0.2392(8) 0.03270(10) 0.047(2) Uani 1 1 d .
C18 C 0.4781(10) 0.2212(11) 0.04461(10) 0.055(2) Uani 1 1 d .
H18 H 0.4727 0.1632 0.0528 0.066 Uiso 1 1 calc R
C19 C 0.3989(12) 0.2803(12) 0.04539(12) 0.069(3) Uani 1 1 d .
H19 H 0.3417 0.2651 0.0540 0.083 Uiso 1 1 calc R
C20 C 0.4014(13) 0.3613(13) 0.03389(14) 0.077(4) Uani 1 1 d .
H20 H 0.3467 0.4042 0.0343 0.093 Uiso 1 1 calc R
C21 C 0.4900(12) 0.3816(11) 0.02085(13) 0.064(3) Uani 1 1 d .
H21 H 0.4945 0.4391 0.0127 0.077 Uiso 1 1 calc R
C22 C 0.5680(12) 0.3162(10) 0.02045(11) 0.060(3) Uani 1 1 d .
H22 H 0.6217 0.3247 0.0117 0.072 Uiso 1 1 calc R
C23 C 0.8544(8) 0.3160(8) 0.02772(9) 0.0416(18) Uani 1 1 d .
C24 C 0.8843(9) 0.4499(9) 0.03213(10) 0.049(2) Uani 1 1 d .
H24 H 0.8149 0.4661 0.0361 0.059 Uiso 1 1 calc R
C25 C 1.0212(11) 0.5581(10) 0.03032(10) 0.061(3) Uani 1 1 d .
H25 H 1.0452 0.6485 0.0335 0.073 Uiso 1 1 calc R
C26 C 1.1205(11) 0.5357(12) 0.02410(12) 0.068(3) Uani 1 1 d .
H26 H 1.2123 0.6101 0.0232 0.082 Uiso 1 1 calc R
C27 C 1.0900(10) 0.4132(11) 0.01947(11) 0.063(3) Uani 1 1 d .
H27 H 1.1592 0.4013 0.0147 0.076 Uiso 1 1 calc R
C28 C 0.9543(9) 0.2953(10) 0.02142(9) 0.047(2) Uani 1 1 d .
H28 H 0.9347 0.2059 0.0184 0.057 Uiso 1 1 calc R

loop_
_atom_site_aniso_label
_atom_site_aniso_U_11
_atom_site_aniso_U_22
_atom_site_aniso_U_33
_atom_site_aniso_U_23
_atom_site_aniso_U_13
_atom_site_aniso_U_12
Cr 0.0369(7) 0.0376(7) 0.0364(6) -0.0013(5) -0.0005(5) 0.0195(6)
Cl1 0.0461(11) 0.0373(10) 0.0503(11) -0.0019(9) 0.0025(9) 0.0176(9)
Cl2 0.0350(9) 0.0367(13) 0.0412(13) 0.0037(10) 0.0018(5) 0.0183(6)
Cl3 0.0367(9) 0.0487(15) 0.0362(12) 0.0049(11) 0.0025(6) 0.0244(7)
Cl4 0.0414(11) 0.0518(12) 0.0489(11) 0.0025(9) 0.0103(9) 0.0185(9)
P1 0.0510(13) 0.0395(11) 0.0400(10) 0.0020(9) -0.0016(9) 0.0258(10)
P2 0.0418(11) 0.0347(10) 0.0449(11) -0.0042(9) -0.0032(9) 0.0193(9)
C1 0.055(5) 0.050(5) 0.034(4) 0.001(4) -0.006(4) 0.021(4)
C2 0.048(5) 0.065(6) 0.038(4) -0.001(4) -0.001(4) 0.028(4)
C3 0.102(8) 0.052(6) 0.045(5) -0.024(4) -0.022(5) 0.038(6)
C4 0.136(11) 0.078(8) 0.052(5) 0.015(5) -0.019(6) 0.076(8)
C5 0.057(5) 0.037(4) 0.081(6) 0.011(4) 0.001(5) 0.032(4)
C6 0.058(6) 0.066(6) 0.056(5) 0.005(5) 0.005(5) 0.030(5)
C7 0.060(6) 0.062(6) 0.060(6) 0.010(5) 0.009(5) 0.026(5)
C8 0.067(7) 0.062(6) 0.069(6) -0.016(5) -0.019(5) 0.042(6)
C9 0.061(7) 0.079(7) 0.106(9) -0.005(7) 0.004(6) 0.049(6)
C10 0.054(5) 0.070(6) 0.058(5) -0.015(5) 0.000(5) 0.036(5)
C11 0.067(6) 0.031(4) 0.058(5) 0.001(4) -0.001(5) 0.021(4)
C12 0.090(8) 0.080(7) 0.042(5) 0.022(5) 0.026(5) 0.054(6)
C13 0.099(9) 0.055(6) 0.057(6) 0.008(5) -0.007(6) 0.034(6)
C14 0.080(8) 0.047(6) 0.053(5) 0.017(4) -0.007(5) 0.009(5)
C15 0.119(11) 0.071(8) 0.103(10) 0.045(7) 0.048(9) 0.053(8)
C16 0.088(8) 0.062(6) 0.075(7) 0.026(6) 0.026(6) 0.043(6)
C17 0.053(5) 0.034(4) 0.063(5) -0.003(4) -0.004(4) 0.029(4)
C18 0.059(6) 0.072(6) 0.045(5) -0.012(4) 0.005(4) 0.041(5)
C19 0.079(7) 0.095(8) 0.054(6) -0.005(6) -0.002(5) 0.060(7)
C20 0.085(8) 0.094(8) 0.092(8) -0.048(7) -0.029(7) 0.074(7)
C21 0.079(7) 0.059(6) 0.069(6) -0.005(5) -0.020(5) 0.045(6)
C22 0.085(7) 0.056(6) 0.056(5) -0.004(5) 0.006(5) 0.047(6)
C23 0.048(5) 0.038(4) 0.034(4) 0.006(3) 0.006(3) 0.018(4)
C24 0.052(5) 0.035(4) 0.054(5) -0.012(4) -0.004(4) 0.016(4)
C25 0.072(7) 0.053(5) 0.039(4) 0.004(4) -0.001(5) 0.016(5)
C26 0.054(6) 0.062(7) 0.059(6) -0.003(5) 0.001(5) 0.008(5)
C27 0.041(5) 0.072(7) 0.063(6) -0.010(5) 0.003(5) 0.018(5)
C28 0.046(5) 0.059(5) 0.044(4) -0.014(4) -0.008(4) 0.032(4)

loop_
_atom_type_symbol
_atom_type_description
_atom_type_scat_dispersion_real
_atom_type_scat_dispersion_imag
_atom_type_scat_source
C C 0.0033 0.0016 'International Tables Vol C Tables 4.2.6.8 and 6.1.1.4'
H H 0.0000 0.0000 'International Tables Vol C Tables 4.2.6.8 and 6.1.1.4'
Cl Cl 0.1484 0.1585 'International Tables Vol C Tables 4.2.6.8 and 6.1.1.4'
Cr Cr 0.3209 0.6236 'International Tables Vol C Tables 4.2.6.8 and 6.1.1.4'
P P 0.1023 0.0942 'International Tables Vol C Tables 4.2.6.8 and 6.1.1.4'

loop_
_geom_angle_atom_site_label_1
_geom_angle_atom_site_label_2
_geom_angle_atom_site_label_3
_geom_angle
_geom_angle_site_symmetry_1
_geom_angle_site_symmetry_3
Cl4 Cr Cl1 92.92(9) . .
Cl4 Cr Cl2 174.20(9) . .
Cl1 Cr Cl2 90.72(7) . .
Cl4 Cr Cl3 91.48(8) . .
Cl1 Cr Cl3 98.44(7) . .
Cl2 Cr Cl3 83.52(7) . .
Cl4 Cr P1 94.27(9) . .
Cl1 Cr P1 89.44(9) . .
Cl2 Cr P1 90.27(8) . .
Cl3 Cr P1 170.00(8) . .
Cl4 Cr P2 81.44(8) . .
Cl1 Cr P2 167.49(9) . .
Cl2 Cr P2 95.85(7) . .
Cl3 Cr P2 92.88(7) . .
P1 Cr P2 79.91(8) . .
Cr Cl2 Cr 97.16(11) 8 .
Cr Cl3 Cr 95.81(11) . 8
C5 P1 C11 104.3(4) . .
C5 P1 C1 105.4(4) . .
C11 P1 C1 101.8(4) . .
C5 P1 Cr 113.2(3) . .
C11 P1 Cr 120.6(3) . .
C1 P1 Cr 110.0(3) . .
C17 P2 C23 104.8(4) . .
C17 P2 C2 108.6(4) . .
C23 P2 C2 100.7(4) . .
C17 P2 Cr 113.0(3) . .
C23 P2 Cr 125.6(3) . .
C2 P2 Cr 102.5(3) . .
C2 C1 C4 114.7(8) . .
C2 C1 P1 109.2(6) . .
C4 C1 P1 116.3(7) . .
C2 C1 H1 105.2 . .
C4 C1 H1 105.2 . .
P1 C1 H1 105.2 . .
C1 C2 C3 112.1(8) . .
C1 C2 P2 109.3(6) . .
C3 C2 P2 113.0(7) . .
C1 C2 H2 107.4 . .
C3 C2 H2 107.4 . .
P2 C2 H2 107.4 . .
C2 C3 H3A 109.5 . .
C2 C3 H3B 109.5 . .
H3A C3 H3B 109.5 . .
C2 C3 H3C 109.5 . .
H3A C3 H3C 109.5 . .
H3B C3 H3C 109.5 . .
C1 C4 H4A 109.5 . .
C1 C4 H4B 109.5 . .
H4A C4 H4B 109.5 . .
C1 C4 H4C 109.5 . .
H4A C4 H4C 109.5 . .
H4B C4 H4C 109.5 . .
C6 C5 C10 118.7(9) . .
C6 C5 P1 126.1(8) . .
C10 C5 P1 115.2(7) . .
C5 C6 C7 121.0(10) . .
C5 C6 H6 119.5 . .
C7 C6 H6 119.5 . .
C8 C7 C6 119.7(10) . .
C8 C7 H7 120.2 . .
C6 C7 H7 120.2 . .
C9 C8 C7 118.8(11) . .
C9 C8 H8 120.6 . .
C7 C8 H8 120.6 . .
C8 C9 C10 125.0(12) . .
C8 C9 H9 117.5 . .
C10 C9 H9 117.5 . .
C9 C10 C5 116.5(10) . .
C9 C10 H10 121.7 . .
C5 C10 H10 121.7 . .
C16 C11 C12 121.4(9) . .
C16 C11 P1 120.2(8) . .
C12 C11 P1 118.2(7) . .
C11 C12 C13 117.8(10) . .
C11 C12 H12 121.1 . .
C13 C12 H12 121.1 . .
C14 C13 C12 117.1(11) . .
C14 C13 H13 121.4 . .
C12 C13 H13 121.4 . .
C15 C14 C13 123.6(10) . .
C15 C14 H14 118.2 . .
C13 C14 H14 118.2 . .
C14 C15 C16 120.3(12) . .
C14 C15 H15 119.9 . .
C16 C15 H15 119.9 . .
C11 C16 C15 118.8(12) . .
C11 C16 H16 120.6 . .
C15 C16 H16 120.6 . .
C22 C17 C18 117.3(8) . .
C22 C17 P2 117.7(7) . .
C18 C17 P2 125.0(7) . .
C19 C18 C17 124.6(10) . .
C19 C18 H18 117.7 . .
C17 C18 H18 117.7 . .
C18 C19 C20 119.6(10) . .
C18 C19 H19 120.2 . .
C20 C19 H19 120.2 . .
C19 C20 C21 118.6(9) . .
C19 C20 H20 120.7 . .
C21 C20 H20 120.7 . .
C22 C21 C20 119.6(10) . .
C22 C21 H21 120.2 . .
C20 C21 H21 120.2 . .
C17 C22 C21 120.0(10) . .
C17 C22 H22 120.0 . .
C21 C22 H22 120.0 . .
C28 C23 C24 120.7(8) . .
C28 C23 P2 120.1(7) . .
C24 C23 P2 119.1(6) . .
C23 C24 C25 117.2(9) . .
C23 C24 H24 121.4 . .
C25 C24 H24 121.4 . .
C26 C25 C24 121.4(10) . .
C26 C25 H25 119.3 . .
C24 C25 H25 119.3 . .
C27 C26 C25 120.6(10) . .
C27 C26 H26 119.7 . .
C25 C26 H26 119.7 . .
C26 C27 C28 121.9(10) . .
C26 C27 H27 119.0 . .
C28 C27 H27 119.0 . .
C23 C28 C27 118.0(9) . .
C23 C28 H28 121.0 . .
C27 C28 H28 121.0 . .

loop_
_geom_bond_atom_site_label_1
_geom_bond_atom_site_label_2
_geom_bond_distance
_geom_bond_site_symmetry_2
Cr Cl4 2.301(2) .
Cr Cl1 2.297(2) .
Cr Cl2 2.374(2) .
Cr Cl3 2.399(2) .
Cr P1 2.470(2) .
Cr P2 2.508(2) .
Cl2 Cr 2.374(2) 8
Cl3 Cr 2.399(2) 8
P1 C5 1.826(10) .
P1 C11 1.830(9) .
P1 C1 1.898(9) .
P2 C17 1.813(8) .
P2 C23 1.832(8) .
P2 C2 1.877(9) .
C1 C2 1.526(13) .
C1 C4 1.549(11) .
C1 H1 0.9900 .
C2 C3 1.537(12) .
C2 H2 0.9900 .
C3 H3A 0.9700 .
C3 H3B 0.9700 .
C3 H3C 0.9700 .
C4 H4A 0.9700 .
C4 H4B 0.9700 .
C4 H4C 0.9700 .
C5 C6 1.352(14) .
C5 C10 1.415(13) .
C6 C7 1.436(14) .
C6 H6 0.9400 .
C7 C8 1.344(14) .
C7 H7 0.9400 .
C8 C9 1.318(16) .
C8 H8 0.9400 .
C9 C10 1.402(14) .
C9 H9 0.9400 .
C10 H10 0.9400 .
C11 C16 1.358(15) .
C11 C12 1.372(14) .
C12 C13 1.457(14) .
C12 H12 0.9400 .
C13 C14 1.367(16) .
C13 H13 0.9400 .
C14 C15 1.307(17) .
C14 H14 0.9400 .
C15 C16 1.406(15) .
C15 H15 0.9400 .
C16 H16 0.9400 .
C17 C22 1.366(13) .
C17 C18 1.378(12) .
C18 C19 1.335(13) .
C18 H18 0.9400 .
C19 C20 1.338(16) .
C19 H19 0.9400 .
C20 C21 1.445(16) .
C20 H20 0.9400 .
C21 C22 1.379(13) .
C21 H21 0.9400 .
C22 H22 0.9400 .
C23 C28 1.355(12) .
C23 C24 1.404(12) .
C24 C25 1.396(13) .
C24 H24 0.9400 .
C25 C26 1.357(15) .
C25 H25 0.9400 .
C26 C27 1.289(15) .
C26 H26 0.9400 .
C27 C28 1.427(13) .
C27 H27 0.9400 .
C28 H28 0.9400 .

loop_
_geom_torsion_atom_site_label_1
_geom_torsion_atom_site_label_2
_geom_torsion_atom_site_label_3
_geom_torsion_atom_site_label_4
_geom_torsion
_geom_torsion_site_symmetry_4
Cl4 Cr Cl2 Cr -30.5(8) 8
Cl1 Cr Cl2 Cr 98.41(7) 8
Cl3 Cr Cl2 Cr 0.0 8
P1 Cr Cl2 Cr -172.14(7) 8
P2 Cr Cl2 Cr -92.25(7) 8
Cl4 Cr Cl3 Cr 177.06(8) 8
Cl1 Cr Cl3 Cr -89.76(7) 8
Cl2 Cr Cl3 Cr 0.0 8
P1 Cr Cl3 Cr 51.9(5) 8
P2 Cr Cl3 Cr 95.56(7) 8
Cl4 Cr P1 C5 170.2(3) .
Cl1 Cr P1 C5 77.3(3) .
Cl2 Cr P1 C5 -13.4(3) .
Cl3 Cr P1 C5 -64.9(6) .
P2 Cr P1 C5 -109.3(3) .
Cl4 Cr P1 C11 45.7(4) .
Cl1 Cr P1 C11 -47.2(4) .
Cl2 Cr P1 C11 -137.9(4) .
Cl3 Cr P1 C11 170.6(5) .
P2 Cr P1 C11 126.2(4) .
Cl4 Cr P1 C1 -72.2(3) .
Cl1 Cr P1 C1 -165.1(3) .
Cl2 Cr P1 C1 104.2(3) .
Cl3 Cr P1 C1 52.7(6) .
P2 Cr P1 C1 8.3(3) .
Cl4 Cr P2 C17 -52.3(3) .
Cl1 Cr P2 C17 -116.1(5) .
Cl2 Cr P2 C17 122.6(3) .
Cl3 Cr P2 C17 38.8(3) .
P1 Cr P2 C17 -148.2(3) .
Cl4 Cr P2 C23 177.6(3) .
Cl1 Cr P2 C23 113.7(5) .
Cl2 Cr P2 C23 -7.6(3) .
Cl3 Cr P2 C23 -91.4(3) .
P1 Cr P2 C23 81.6(3) .
Cl4 Cr P2 C2 64.4(3) .
Cl1 Cr P2 C2 0.6(6) .
Cl2 Cr P2 C2 -120.7(3) .
Cl3 Cr P2 C2 155.5(3) .
P1 Cr P2 C2 -31.5(3) .
C5 P1 C1 C2 145.8(6) .
C11 P1 C1 C2 -105.6(7) .
Cr P1 C1 C2 23.5(7) .
C5 P1 C1 C4 -82.5(8) .
C11 P1 C1 C4 26.1(9) .
Cr P1 C1 C4 155.2(7) .
C4 C1 C2 C3 48.3(11) .
P1 C1 C2 C3 -179.2(6) .
C4 C1 C2 P2 174.3(7) .
P1 C1 C2 P2 -53.2(7) .
C17 P2 C2 C1 178.0(6) .
C23 P2 C2 C1 -72.3(7) .
Cr P2 C2 C1 58.2(7) .
C17 P2 C2 C3 -56.5(8) .
C23 P2 C2 C3 53.2(8) .
Cr P2 C2 C3 -176.3(7) .
C11 P1 C5 C6 -106.4(9) .
C1 P1 C5 C6 0.4(10) .
Cr P1 C5 C6 120.7(9) .
C11 P1 C5 C10 74.9(8) .
C1 P1 C5 C10 -178.3(7) .
Cr P1 C5 C10 -58.1(7) .
C10 C5 C6 C7 -4.6(14) .
P1 C5 C6 C7 176.7(7) .
C5 C6 C7 C8 4.7(16) .
C6 C7 C8 C9 -4.7(16) .
C7 C8 C9 C10 5.0(19) .
C8 C9 C10 C5 -4.8(18) .
C6 C5 C10 C9 4.4(14) .
P1 C5 C10 C9 -176.7(8) .
C5 P1 C11 C16 -170.5(9) .
C1 P1 C11 C16 80.1(9) .
Cr P1 C11 C16 -41.9(10) .
C5 P1 C11 C12 3.8(10) .
C1 P1 C11 C12 -105.6(9) .
Cr P1 C11 C12 132.4(8) .
C16 C11 C12 C13 -10.9(16) .
P1 C11 C12 C13 174.9(8) .
C11 C12 C13 C14 4.7(16) .
C12 C13 C14 C15 0.3(18) .
C13 C14 C15 C16 1(2) .
C12 C11 C16 C15 11.9(18) .
P1 C11 C16 C15 -174.0(10) .
C14 C15 C16 C11 -7(2) .
C23 P2 C17 C22 52.7(8) .
C2 P2 C17 C22 159.6(8) .
Cr P2 C17 C22 -87.4(8) .
C23 P2 C17 C18 -127.9(8) .
C2 P2 C17 C18 -21.0(9) .
Cr P2 C17 C18 92.1(8) .
C22 C17 C18 C19 -4.1(15) .
P2 C17 C18 C19 176.5(9) .
C17 C18 C19 C20 1.3(18) .
C18 C19 C20 C21 0.3(17) .
C19 C20 C21 C22 0.8(16) .
C18 C17 C22 C21 5.1(14) .
P2 C17 C22 C21 -175.4(8) .
C20 C21 C22 C17 -3.7(16) .
C17 P2 C23 C28 -157.9(7) .
C2 P2 C23 C28 89.5(7) .
Cr P2 C23 C28 -24.5(8) .
C17 P2 C23 C24 26.9(8) .
C2 P2 C23 C24 -85.7(7) .
Cr P2 C23 C24 160.3(5) .
C28 C23 C24 C25 -2.5(13) .
P2 C23 C24 C25 172.6(7) .
C23 C24 C25 C26 2.0(14) .
C24 C25 C26 C27 1.1(16) .
C25 C26 C27 C28 -3.6(17) .
C24 C23 C28 C27 0.2(13) .
P2 C23 C28 C27 -174.9(7) .
C26 C27 C28 C23 3.0(15) .
